data_4131244
loop_
_publ_author_name
'Slavney, Adam H.'
'Leppert, Linn'
'Bartesaghi, Davide'
'Gold-Parker, Aryeh'
'Toney, Michael F.'
'Savenije, Tom J.'
'Neaton, Jeffrey B.'
'Karunadasa, Hemamala I.'

_publ_section_title
;
 Defect-Induced Band-Edge Reconstruction of a Bismuth-Halide Double
 Perovskite for Visible-Light Absorption.
;
_journal_issue 14
_journal_name_full 'Journal of the American Chemical Society'
_journal_page_first 5015
_journal_page_last 5018
_journal_paper_doi 10.1021/jacs.7b01629
_journal_volume 139
_journal_year 2017
_chemical_formula_moiety '0.5(Ag2 Bi2 Br12 Cs4)'
_chemical_formula_sum 'Ag Bi Br6 Cs2'
_chemical_formula_weight 1062.13
_chemical_name_systematic 'Dicesium Silver Bismuth Hexabromide'
_space_group_crystal_system cubic
_space_group_IT_number 225
_space_group_name_Hall '-F 4 2 3'
_space_group_name_H-M_alt 'F m -3 m'
_atom_sites_solution_primary 'intrinsic phasing'
_atom_sites_solution_secondary difmap
_audit_creation_date 2016-09-12
_audit_creation_method
;
Olex2 1.2
(compiled 2016.09.09 svn.r3337 for OlexSys, GUI svn.r5227)
;
_cell_angle_alpha 90
_cell_angle_beta 90
_cell_angle_gamma 90
_cell_formula_units_Z 4
_cell_length_a 11.2322(5)
_cell_length_b 11.2322(5)
_cell_length_c 11.2322(5)
_cell_measurement_reflns_used 3984
_cell_measurement_temperature 298(2)
_cell_measurement_theta_max 25.42
_cell_measurement_theta_min 3.045
_cell_volume 1417.08(11)
_computing_cell_refinement 'SAINT v8.34A (Bruker, 2013)'
_computing_data_collection 'Bruker APEX2 Bruker-AXS, Madison WI'
_computing_data_reduction 'SAINT v8.34A (Bruker, 2013)'
_computing_molecular_graphics 'Olex2 (Dolomanov et al., 2009)'
_computing_publication_material 'Olex2 (Dolomanov et al., 2009)'
_computing_structure_refinement 'ShelXL (Sheldrick, 2015)'
_computing_structure_solution 'SHELXT 2014/4 Bruker-AXS, Madison WI'
_diffrn_ambient_temperature 298
_diffrn_detector 'CMOS area detector'
_diffrn_detector_area_resol_mean 10.42
_diffrn_detector_type 'PHOTON 100 Detector'
_diffrn_measured_fraction_theta_full 1.000
_diffrn_measured_fraction_theta_max 1.000
_diffrn_measurement_device_type 'Bruker D8 with PHOTON 100 detector'
_diffrn_measurement_method '\f and \w scans'
_diffrn_radiation_monochromator graphite
_diffrn_radiation_probe x-ray
_diffrn_radiation_type synchrotron
_diffrn_radiation_wavelength 0.6888
_diffrn_reflns_av_R_equivalents 0.0285
_diffrn_reflns_av_unetI/netI 0.0072
_diffrn_reflns_Laue_measured_fraction_full 1.000
_diffrn_reflns_Laue_measured_fraction_max 1.000
_diffrn_reflns_limit_h_max 14
_diffrn_reflns_limit_h_min -14
_diffrn_reflns_limit_k_max 14
_diffrn_reflns_limit_k_min -14
_diffrn_reflns_limit_l_max 14
_diffrn_reflns_limit_l_min -14
_diffrn_reflns_number 5206
_diffrn_reflns_point_group_measured_fraction_full 1.000
_diffrn_reflns_point_group_measured_fraction_max 1.000
_diffrn_reflns_theta_full 24.411
_diffrn_reflns_theta_max 25.421
_diffrn_reflns_theta_min 3.044
_diffrn_source
;
Advanced Light Source, station 11.3.1
;
_diffrn_standards_number 0
_exptl_absorpt_coefficient_mu 32.837
_exptl_absorpt_correction_T_max 0.4289
_exptl_absorpt_correction_T_min 0.3181
_exptl_absorpt_correction_type multi-scan
_exptl_absorpt_process_details
;
SADABS-2014/5 (Bruker,2014/5) was used for absorption correction.
wR2(int) was 0.1002 before and 0.0476 after correction.
The Ratio of minimum to maximum transmission is 0.7417.
The \l/2 correction factor is Not present.
;
_exptl_crystal_colour black
_exptl_crystal_density_diffrn 4.978
_exptl_crystal_description octahedral
_exptl_crystal_F_000 1800
_exptl_crystal_recrystallization_method
;
Crystallized by slow cooling an HBr solution containing stochiometric 
BiBr3, AgBr, and CsBr and ca. 0.1 eq. TlBr.
;
_exptl_crystal_size_max 0.6
_exptl_crystal_size_mid 0.6
_exptl_crystal_size_min 0.6
_refine_diff_density_max 0.410
_refine_diff_density_min -0.475
_refine_diff_density_rms 0.186
_refine_ls_extinction_coef 0.00033(3)
_refine_ls_extinction_expression Fc^*^=kFc[1+0.001xFc^2^\l^3^/sin(2\q)]^-1/4^
_refine_ls_extinction_method 'SHELXL-2014/7 (Sheldrick 2014'
_refine_ls_goodness_of_fit_ref 1.507
_refine_ls_hydrogen_treatment undef
_refine_ls_matrix_type full
_refine_ls_number_parameters 8
_refine_ls_number_reflns 103
_refine_ls_number_restraints 0
_refine_ls_restrained_S_all 1.507
_refine_ls_R_factor_all 0.0109
_refine_ls_R_factor_gt 0.0109
_refine_ls_shift/su_max 0.000
_refine_ls_shift/su_mean 0.000
_refine_ls_structure_factor_coef Fsqd
_refine_ls_weighting_details 'w=1/[\s^2^(Fo^2^)+(0.0112P)^2^+0.2075P] where P=(Fo^2^+2Fc^2^)/3'
_refine_ls_weighting_scheme calc
_refine_ls_wR_factor_gt 0.0224
_refine_ls_wR_factor_ref 0.0224
_reflns_Friedel_coverage 0.000
_reflns_number_gt 103
_reflns_number_total 103
_reflns_threshold_expression 'I > 2\s(I)'
_cod_data_source_file ja7b01629_si_002.cif
_cod_data_source_block t1_a
_cod_depositor_comments
;
The following automatic conversions were performed:

data item '_atom_sites_solution_secondary' value 'diffmap' was
changed to 'difmap'.

Automatic conversion script
Id: cif_fix_values 6909 2019-04-08 15:41:33Z antanas 
;
_cod_original_cell_volume 1417.08(19)
_cod_database_code 4131244
_shelx_space_group_comment
;
The symmetry employed for this shelxl refinement is uniquely defined
by the following loop, which should always be used as a source of
symmetry information in preference to the above space-group names.
They are only intended as comments.
;
_shelx_shelxl_version_number 2014/7

loop_
_space_group_symop_operation_xyz
'x, y, z'
'-x, -y, z'
'-x, y, -z'
'x, -y, -z'
'z, x, y'
'z, -x, -y'
'-z, -x, y'
'-z, x, -y'
'y, z, x'
'-y, z, -x'
'y, -z, -x'
'-y, -z, x'
'y, x, -z'
'-y, -x, -z'
'y, -x, z'
'-y, x, z'
'x, z, -y'
'-x, z, y'
'-x, -z, -y'
'x, -z, y'
'z, y, -x'
'z, -y, x'
'-z, y, x'
'-z, -y, -x'
'x, y+1/2, z+1/2'
'-x, -y+1/2, z+1/2'
'-x, y+1/2, -z+1/2'
'x, -y+1/2, -z+1/2'
'z, x+1/2, y+1/2'
'z, -x+1/2, -y+1/2'
'-z, -x+1/2, y+1/2'
'-z, x+1/2, -y+1/2'
'y, z+1/2, x+1/2'
'-y, z+1/2, -x+1/2'
'y, -z+1/2, -x+1/2'
'-y, -z+1/2, x+1/2'
'y, x+1/2, -z+1/2'
'-y, -x+1/2, -z+1/2'
'y, -x+1/2, z+1/2'
'-y, x+1/2, z+1/2'
'x, z+1/2, -y+1/2'
'-x, z+1/2, y+1/2'
'-x, -z+1/2, -y+1/2'
'x, -z+1/2, y+1/2'
'z, y+1/2, -x+1/2'
'z, -y+1/2, x+1/2'
'-z, y+1/2, x+1/2'
'-z, -y+1/2, -x+1/2'
'x+1/2, y, z+1/2'
'-x+1/2, -y, z+1/2'
'-x+1/2, y, -z+1/2'
'x+1/2, -y, -z+1/2'
'z+1/2, x, y+1/2'
'z+1/2, -x, -y+1/2'
'-z+1/2, -x, y+1/2'
'-z+1/2, x, -y+1/2'
'y+1/2, z, x+1/2'
'-y+1/2, z, -x+1/2'
'y+1/2, -z, -x+1/2'
'-y+1/2, -z, x+1/2'
'y+1/2, x, -z+1/2'
'-y+1/2, -x, -z+1/2'
'y+1/2, -x, z+1/2'
'-y+1/2, x, z+1/2'
'x+1/2, z, -y+1/2'
'-x+1/2, z, y+1/2'
'-x+1/2, -z, -y+1/2'
'x+1/2, -z, y+1/2'
'z+1/2, y, -x+1/2'
'z+1/2, -y, x+1/2'
'-z+1/2, y, x+1/2'
'-z+1/2, -y, -x+1/2'
'x+1/2, y+1/2, z'
'-x+1/2, -y+1/2, z'
'-x+1/2, y+1/2, -z'
'x+1/2, -y+1/2, -z'
'z+1/2, x+1/2, y'
'z+1/2, -x+1/2, -y'
'-z+1/2, -x+1/2, y'
'-z+1/2, x+1/2, -y'
'y+1/2, z+1/2, x'
'-y+1/2, z+1/2, -x'
'y+1/2, -z+1/2, -x'
'-y+1/2, -z+1/2, x'
'y+1/2, x+1/2, -z'
'-y+1/2, -x+1/2, -z'
'y+1/2, -x+1/2, z'
'-y+1/2, x+1/2, z'
'x+1/2, z+1/2, -y'
'-x+1/2, z+1/2, y'
'-x+1/2, -z+1/2, -y'
'x+1/2, -z+1/2, y'
'z+1/2, y+1/2, -x'
'z+1/2, -y+1/2, x'
'-z+1/2, y+1/2, x'
'-z+1/2, -y+1/2, -x'
'-x, -y, -z'
'x, y, -z'
'x, -y, z'
'-x, y, z'
'-z, -x, -y'
'-z, x, y'
'z, x, -y'
'z, -x, y'
'-y, -z, -x'
'y, -z, x'
'-y, z, x'
'y, z, -x'
'-y, -x, z'
'y, x, z'
'-y, x, -z'
'y, -x, -z'
'-x, -z, y'
'x, -z, -y'
'x, z, y'
'-x, z, -y'
'-z, -y, x'
'-z, y, -x'
'z, -y, -x'
'z, y, x'
'-x, -y+1/2, -z+1/2'
'x, y+1/2, -z+1/2'
'x, -y+1/2, z+1/2'
'-x, y+1/2, z+1/2'
'-z, -x+1/2, -y+1/2'
'-z, x+1/2, y+1/2'
'z, x+1/2, -y+1/2'
'z, -x+1/2, y+1/2'
'-y, -z+1/2, -x+1/2'
'y, -z+1/2, x+1/2'
'-y, z+1/2, x+1/2'
'y, z+1/2, -x+1/2'
'-y, -x+1/2, z+1/2'
'y, x+1/2, z+1/2'
'-y, x+1/2, -z+1/2'
'y, -x+1/2, -z+1/2'
'-x, -z+1/2, y+1/2'
'x, -z+1/2, -y+1/2'
'x, z+1/2, y+1/2'
'-x, z+1/2, -y+1/2'
'-z, -y+1/2, x+1/2'
'-z, y+1/2, -x+1/2'
'z, -y+1/2, -x+1/2'
'z, y+1/2, x+1/2'
'-x+1/2, -y, -z+1/2'
'x+1/2, y, -z+1/2'
'x+1/2, -y, z+1/2'
'-x+1/2, y, z+1/2'
'-z+1/2, -x, -y+1/2'
'-z+1/2, x, y+1/2'
'z+1/2, x, -y+1/2'
'z+1/2, -x, y+1/2'
'-y+1/2, -z, -x+1/2'
'y+1/2, -z, x+1/2'
'-y+1/2, z, x+1/2'
'y+1/2, z, -x+1/2'
'-y+1/2, -x, z+1/2'
'y+1/2, x, z+1/2'
'-y+1/2, x, -z+1/2'
'y+1/2, -x, -z+1/2'
'-x+1/2, -z, y+1/2'
'x+1/2, -z, -y+1/2'
'x+1/2, z, y+1/2'
'-x+1/2, z, -y+1/2'
'-z+1/2, -y, x+1/2'
'-z+1/2, y, -x+1/2'
'z+1/2, -y, -x+1/2'
'z+1/2, y, x+1/2'
'-x+1/2, -y+1/2, -z'
'x+1/2, y+1/2, -z'
'x+1/2, -y+1/2, z'
'-x+1/2, y+1/2, z'
'-z+1/2, -x+1/2, -y'
'-z+1/2, x+1/2, y'
'z+1/2, x+1/2, -y'
'z+1/2, -x+1/2, y'
'-y+1/2, -z+1/2, -x'
'y+1/2, -z+1/2, x'
'-y+1/2, z+1/2, x'
'y+1/2, z+1/2, -x'
'-y+1/2, -x+1/2, z'
'y+1/2, x+1/2, z'
'-y+1/2, x+1/2, -z'
'y+1/2, -x+1/2, -z'
'-x+1/2, -z+1/2, y'
'x+1/2, -z+1/2, -y'
'x+1/2, z+1/2, y'
'-x+1/2, z+1/2, -y'
'-z+1/2, -y+1/2, x'
'-z+1/2, y+1/2, -x'
'z+1/2, -y+1/2, -x'
'z+1/2, y+1/2, x'

loop_
_atom_site_label
_atom_site_type_symbol
_atom_site_fract_x
_atom_site_fract_y
_atom_site_fract_z
_atom_site_U_iso_or_equiv
_atom_site_adp_type
_atom_site_occupancy
_atom_site_site_symmetry_order
_atom_site_calc_flag
_atom_site_refinement_flags_posn
_atom_site_refinement_flags_adp
_atom_site_refinement_flags_occupancy
Bi1 Bi 0.5000 0.0000 0.5000 0.01827(16) Uani 1 48 d S T P
Ag1 Ag 0.5000 0.5000 0.5000 0.0270(2) Uani 1 48 d S T P
Cs1 Cs 0.7500 0.2500 0.7500 0.0486(2) Uani 1 24 d S T P
Br1 Br 0.5000 0.25055(3) 0.5000 0.0514(2) Uani 1 8 d S T P

loop_
_atom_site_aniso_label
_atom_site_aniso_U_11
_atom_site_aniso_U_22
_atom_site_aniso_U_33
_atom_site_aniso_U_23
_atom_site_aniso_U_13
_atom_site_aniso_U_12
Bi1 0.01827(16) 0.01827(16) 0.01827(16) 0.000 0.000 0.000
Ag1 0.0270(2) 0.0270(2) 0.0270(2) 0.000 0.000 0.000
Cs1 0.0486(2) 0.0486(2) 0.0486(2) 0.000 0.000 0.000
Br1 0.0678(3) 0.0187(3) 0.0678(3) 0.000 0.000 0.000

loop_
_atom_type_symbol
_atom_type_description
_atom_type_scat_dispersion_real
_atom_type_scat_dispersion_imag
_atom_type_scat_source
Br Br -0.1750 2.4300 'Calculated using XDISP in WinGX (Farriugia, 1999)'
Ag Ag -0.9460 1.0390 'Calculated using XDISP in WinGX (Farriugia, 1999)'
Cs Cs -0.3020 2.0710 'Calculated using XDISP in WinGX (Farriugia, 1999)'
Bi Bi -3.3050 10.1140 'Calculated using XDISP in WinGX (Farriugia, 1999)'

loop_
_geom_angle_atom_site_label_1
_geom_angle_atom_site_label_2
_geom_angle_atom_site_label_3
_geom_angle
_geom_angle_site_symmetry_1
_geom_angle_site_symmetry_3
Br1 Bi1 Br1 180.0 177_556 81_545
Br1 Bi1 Br1 180.0 29_545 125_655
Br1 Bi1 Br1 90.0 29_545 .
Br1 Bi1 Br1 90.0 97_656 125_655
Br1 Bi1 Br1 90.0 81_545 .
Br1 Bi1 Br1 180.0 97_656 .
Br1 Bi1 Br1 90.0 177_556 29_545
Br1 Bi1 Br1 90.0 177_556 97_656
Br1 Bi1 Br1 90.0 81_545 29_545
Br1 Bi1 Br1 90.0 177_556 .
Br1 Bi1 Br1 90.0 97_656 29_545
Br1 Bi1 Br1 90.0 81_545 97_656
Br1 Bi1 Br1 90.0 177_556 125_655
Br1 Bi1 Br1 90.0 81_545 125_655
Br1 Bi1 Br1 90.0 125_655 .
Br1 Ag1 Br1 90.0 . 105_666
Br1 Ag1 Br1 180.0 5 101_666
Br1 Ag1 Br1 90.0 5 9
Br1 Ag1 Br1 90.0 97_666 101_666
Br1 Ag1 Br1 180.0 105_666 9
Br1 Ag1 Br1 90.0 97_666 9
Br1 Ag1 Br1 90.0 . 5
Br1 Ag1 Br1 180.0 . 97_666
Br1 Ag1 Br1 90.0 105_666 5
Br1 Ag1 Br1 90.0 . 9
Br1 Ag1 Br1 90.0 97_666 5
Br1 Ag1 Br1 90.0 105_666 97_666
Br1 Ag1 Br1 90.0 . 101_666
Br1 Ag1 Br1 90.0 105_666 101_666
Br1 Ag1 Br1 90.0 101_666 9
Br1 Cs1 Br1 60.145(9) 81_545 .
Br1 Cs1 Br1 120.0 . 129_656
Br1 Cs1 Br1 120.0 49 105_666
Br1 Cs1 Br1 179.823(11) 81_545 57
Br1 Cs1 Br1 90.0 81_545 105_666
Br1 Cs1 Br1 120.0 . 57
Br1 Cs1 Br1 90.0 29_545 101_666
Br1 Cs1 Br1 120.0 81_545 53
Br1 Cs1 Br1 59.855(9) 29_545 129_656
Br1 Cs1 Br1 120.0 . 53
Br1 Cs1 Br1 90.0 57 105_666
Br1 Cs1 Br1 59.855(9) 57 53
Br1 Cs1 Br1 60.145(9) 57 101_666
Br1 Cs1 Br1 60.145(9) 81_545 29_545
Br1 Cs1 Br1 90.0 81_545 129_656
Br1 Cs1 Br1 60.145(9) . 29_545
Br1 Cs1 Br1 120.0 29_545 105_666
Br1 Cs1 Br1 120.0 57 29_545
Br1 Cs1 Br1 120.0 29_545 169_656
Br1 Cs1 Br1 179.823(11) 53 29_545
Br1 Cs1 Br1 120.000(1) 129_656 169_656
Br1 Cs1 Br1 120.0 81_545 49
Br1 Cs1 Br1 59.855(9) 173_656 169_656
Br1 Cs1 Br1 179.823(11) . 49
Br1 Cs1 Br1 59.855(9) 81_545 173_656
Br1 Cs1 Br1 59.855(9) 57 49
Br1 Cs1 Br1 120.0 57 173_656
Br1 Cs1 Br1 59.855(9) 53 49
Br1 Cs1 Br1 90.0 29_545 173_656
Br1 Cs1 Br1 120.0 29_545 49
Br1 Cs1 Br1 60.145(9) 129_656 173_656
Br1 Cs1 Br1 90.0 53 173_656
Br1 Cs1 Br1 120.0 81_545 121_656
Br1 Cs1 Br1 179.823(11) 173_656 101_666
Br1 Cs1 Br1 60.145(9) 57 121_656
Br1 Cs1 Br1 60.145(9) 53 105_666
Br1 Cs1 Br1 59.855(9) 29_545 121_656
Br1 Cs1 Br1 60.145(9) 49 173_656
Br1 Cs1 Br1 59.855(9) 129_656 121_656
Br1 Cs1 Br1 60.145(9) 49 129_656
Br1 Cs1 Br1 120.0 173_656 121_656
Br1 Cs1 Br1 120.0 105_666 173_656
Br1 Cs1 Br1 90.0 . 169_656
Br1 Cs1 Br1 120.0 . 173_656
Br1 Cs1 Br1 60.145(9) 53 169_656
Br1 Cs1 Br1 90.0 . 121_656
Br1 Cs1 Br1 90.0 49 169_656
Br1 Cs1 Br1 120.0 53 129_656
Br1 Cs1 Br1 60.145(9) 105_666 169_656
Br1 Cs1 Br1 120.000(1) 53 121_656
Br1 Cs1 Br1 179.823(11) 121_656 169_656
Br1 Cs1 Br1 59.855(9) . 105_666
Br1 Cs1 Br1 59.855(9) . 101_666
Br1 Cs1 Br1 90.0 49 121_656
Br1 Cs1 Br1 90.0 53 101_666
Br1 Cs1 Br1 179.823(11) 129_656 105_666
Br1 Cs1 Br1 120.000(1) 49 101_666
Br1 Cs1 Br1 120.0 105_666 121_656
Br1 Cs1 Br1 59.855(9) 105_666 101_666
Br1 Cs1 Br1 120.0 129_656 101_666
Br1 Cs1 Br1 60.145(9) 121_656 101_666
Br1 Cs1 Br1 59.855(9) 81_545 169_656
Br1 Cs1 Br1 90.0 57 129_656
Br1 Cs1 Br1 120.0 169_656 101_666
Br1 Cs1 Br1 120.000(1) 57 169_656
Br1 Cs1 Br1 120.0 81_545 101_666
Bi1 Br1 Cs1 89.911(6) . 49_454
Bi1 Br1 Cs1 89.911(6) . .
Bi1 Br1 Cs1 89.911(6) . 121_656
Bi1 Br1 Cs1 89.911(6) . 169_656
Ag1 Br1 Bi1 180.0 . .
Ag1 Br1 Cs1 90.089(6) . 49_454
Ag1 Br1 Cs1 90.089(6) . 121_656
Ag1 Br1 Cs1 90.089(6) . .
Ag1 Br1 Cs1 90.089(6) . 169_656
Cs1 Br1 Cs1 179.823(11) 49_454 .
Cs1 Br1 Cs1 179.823(11) 169_656 121_656
Cs1 Br1 Cs1 90.0 . 121_656
Cs1 Br1 Cs1 90.0 49_454 169_656
Cs1 Br1 Cs1 90.0 . 169_656
Cs1 Br1 Cs1 90.0 49_454 121_656

loop_
_geom_bond_atom_site_label_1
_geom_bond_atom_site_label_2
_geom_bond_distance
_geom_bond_site_symmetry_2
Bi1 Br1 2.8142(4) 177_556
Bi1 Br1 2.8142(4) 97_656
Bi1 Br1 2.8142(4) 81_545
Bi1 Br1 2.8142(4) 125_655
Bi1 Br1 2.8142(4) 29_545
Bi1 Br1 2.8142(4) .
Ag1 Br1 2.8019(4) .
Ag1 Br1 2.8019(4) 97_666
Ag1 Br1 2.8019(4) 105_666
Ag1 Br1 2.8019(4) 101_666
Ag1 Br1 2.8019(4) 5
Ag1 Br1 2.8019(4) 9
